data_8105494
loop_
_publ_author_name
'Ma, Yuxin'
'Hao, Munan'
'Zhong, Xin'
'Zhou, Junyan'
'Zhang, Zeyu'
'Jin, Shifeng'
'Zhao, Changchun'

_publ_section_title
;
 Crystal structure of
 bis(octahydrocyclopenta[c]pyrrolium)pentachlorobismuthate(III),
 (C7NH14)2BiCl5
;
_journal_issue 6
_journal_name_full 'Zeitschrift f\"ur Kristallographie - New Crystal Structures'
_journal_page_first 1461
_journal_page_last 1462
_journal_paper_doi 10.1515/ncrs-2020-0358
_journal_volume 235
_journal_year 2020
_chemical_formula_moiety 'Bi Cl5, 2(C7 H14 N)'
_chemical_formula_sum 'C14 H28 Bi Cl5 N2'
_chemical_formula_weight 610.61
_space_group_crystal_system monoclinic
_space_group_IT_number 14
_space_group_name_Hall '-P 2yn'
_space_group_name_H-M_alt 'P 1 21/n 1'
_atom_sites_solution_hydrogens geom
_cell_angle_alpha 90
_cell_angle_beta 104.3220(9)
_cell_angle_gamma 90
_cell_formula_units_Z 4
_cell_length_a 13.6087(3)
_cell_length_b 7.4645(2)
_cell_length_c 21.7967(6)
_cell_measurement_reflns_used 5327
_cell_measurement_temperature 293(2)
_cell_measurement_theta_max 28.419
_cell_measurement_theta_min 2.894
_cell_volume 2145.34(10)
_computing_cell_refinement 'Bruker Smart [1]'
_computing_data_collection 'Bruker Smart [1]'
_computing_data_reduction 'Bruker Smart [1]'
_computing_molecular_graphics 'Olex2 1.3 (Dolomanov et al., 2009)'
_computing_publication_material 'Olex2 1.3 (Dolomanov et al., 2009)'
_computing_structure_refinement 'SHELXL 2014/7 (Sheldrick, 2015)'
_computing_structure_solution 'SHELXS  (Sheldrick, 2008)'
_diffrn_ambient_temperature 293(2)
_diffrn_measured_fraction_theta_full 0.994
_diffrn_measured_fraction_theta_max 0.991
_diffrn_measurement_device_type 'Bruker D8 Venture'
_diffrn_measurement_method '\f and \w scans'
_diffrn_radiation_type MoK\a
_diffrn_radiation_wavelength 0.71073
_diffrn_reflns_av_R_equivalents 0.0520
_diffrn_reflns_av_unetI/netI 0.0286
_diffrn_reflns_Laue_measured_fraction_full 0.994
_diffrn_reflns_Laue_measured_fraction_max 0.991
_diffrn_reflns_limit_h_max 18
_diffrn_reflns_limit_h_min -18
_diffrn_reflns_limit_k_max 9
_diffrn_reflns_limit_k_min -9
_diffrn_reflns_limit_l_max 28
_diffrn_reflns_limit_l_min -29
_diffrn_reflns_number 35963
_diffrn_reflns_point_group_measured_fraction_full 0.994
_diffrn_reflns_point_group_measured_fraction_max 0.991
_diffrn_reflns_theta_full 25.242
_diffrn_reflns_theta_max 28.419
_diffrn_reflns_theta_min 2.894
_diffrn_source_current 1.4
_diffrn_source_power 0.07
_diffrn_source_voltage 50.0
_exptl_absorpt_coefficient_mu 8.839
_exptl_absorpt_correction_type multi-scan
_exptl_crystal_colour colorless
_exptl_crystal_density_diffrn 1.890
_exptl_crystal_density_meas 1.890
_exptl_crystal_density_method 'theoretical calculation'
_exptl_crystal_description needle-like
_exptl_crystal_F_000 1176.0
_exptl_crystal_size_max 0.980
_exptl_crystal_size_mid 0.350
_exptl_crystal_size_min 0.240
_exptl_transmission_factor_max 0.120
_exptl_transmission_factor_min 0.034
_refine_diff_density_max 0.874
_refine_diff_density_min -0.542
_refine_diff_density_rms 0.085
_refine_ls_extinction_coef .
_refine_ls_extinction_method none
_refine_ls_goodness_of_fit_ref 1.025
_refine_ls_hydrogen_treatment constr
_refine_ls_matrix_type full
_refine_ls_number_parameters 199
_refine_ls_number_reflns 5327
_refine_ls_number_restraints 0
_refine_ls_restrained_S_all 1.025
_refine_ls_R_factor_all 0.0242
_refine_ls_R_factor_gt 0.0205
_refine_ls_shift/su_max 0.003
_refine_ls_shift/su_mean 0.000
_refine_ls_structure_factor_coef Fsqd
_refine_ls_weighting_details 'w=1/[\s^2^(Fo^2^)+(0.0259P)^2^+0.8204P] where P=(Fo^2^+2Fc^2^)/3'
_refine_ls_weighting_scheme calc
_refine_ls_wR_factor_gt 0.0511
_refine_ls_wR_factor_ref 0.0528
_reflns_Friedel_coverage 0.000
_reflns_Friedel_fraction_full .
_reflns_Friedel_fraction_max .
_reflns_number_gt 4813
_reflns_number_total 5374
_reflns_threshold_expression 'I > 2\s(I)'
_cod_data_source_file suppl_ncrs-2020-0358_suppl.cif
_cod_data_source_block (c7nh14)2bicl5
_cod_original_sg_symbol_H-M 'P 21/n'
_cod_database_code 8105494
_shelx_space_group_comment
;
The symmetry employed for this shelxl refinement is uniquely defined
by the following loop, which should always be used as a source of
symmetry information in preference to the above space-group names.
They are only intended as comments.
;
_olex2_refinement_description
;
1. Fixed Uiso
 At 1.2 times of:
  All C(H) groups, All C(H,H) groups, All N(H,H) groups
2.a Ternary CH refined with riding coordinates:
 C9(H9), C13(H13), C2(H2), C6(H6)
2.b Secondary CH2 refined with riding coordinates:
 C8(H8A,H8B), C12(H12A,H12B), C10(H10A,H10B), C14(H14A,H14B), N1(H1A,H1B),
 C7(H7A,H7B), C1(H1C,H1D), C5(H5A,H5B), C3(H3A,H3B), C4(H4A,H4B), N2(H2A,H2B),
 C11(H11A,H11B)
;

loop_
_space_group_symop_operation_xyz
'x, y, z'
'-x+1/2, y+1/2, -z+1/2'
'-x, -y, -z'
'x-1/2, -y-1/2, z-1/2'

loop_
_atom_site_label
_atom_site_type_symbol
_atom_site_fract_x
_atom_site_fract_y
_atom_site_fract_z
_atom_site_U_iso_or_equiv
_atom_site_adp_type
_atom_site_occupancy
_atom_site_site_symmetry_order
_atom_site_calc_flag
_atom_site_refinement_flags_posn
_atom_site_refinement_flags_adp
_atom_site_refinement_flags_occupancy
_atom_site_disorder_assembly
_atom_site_disorder_group
Bi1 Bi 0.60710(2) 0.64696(2) 0.18668(2) 0.02901(4) Uani 1 1 d . . . . .
C1 C 0.5353(3) 0.1174(6) 0.3293(2) 0.0687(11) Uani 1 1 d . . . . .
H1C H 0.6002 0.1690 0.3506 0.082 Uiso 1 1 calc R U . . .
H1D H 0.5427 -0.0115 0.3273 0.082 Uiso 1 1 calc R U . . .
C2 C 0.4542(3) 0.1660(5) 0.36393(19) 0.0550(9) Uani 1 1 d . . . . .
H2 H 0.4751 0.2694 0.3918 0.066 Uiso 1 1 calc R U . . .
C3 C 0.4219(4) 0.0096(7) 0.4000(2) 0.0808(13) Uani 1 1 d . . . . .
H3A H 0.4744 -0.0813 0.4094 0.097 Uiso 1 1 calc R U . . .
H3B H 0.4090 0.0509 0.4395 0.097 Uiso 1 1 calc R U . . .
C4 C 0.3267(3) -0.0641(6) 0.3571(2) 0.0796(13) Uani 1 1 d . . . . .
H4A H 0.3427 -0.1513 0.3280 0.096 Uiso 1 1 calc R U . . .
H4B H 0.2847 -0.1210 0.3815 0.096 Uiso 1 1 calc R U . . .
C5 C 0.2745(3) 0.0932(7) 0.3223(2) 0.0734(12) Uani 1 1 d . . . . .
H5A H 0.2359 0.1564 0.3475 0.088 Uiso 1 1 calc R U . . .
H5B H 0.2288 0.0568 0.2827 0.088 Uiso 1 1 calc R U . . .
C6 C 0.3590(3) 0.2108(5) 0.31038(17) 0.0501(8) Uani 1 1 d . . . . .
H6 H 0.3412 0.3376 0.3121 0.060 Uiso 1 1 calc R U . . .
C7 C 0.3887(3) 0.1709(6) 0.24972(19) 0.0603(10) Uani 1 1 d . . . . .
H7A H 0.3700 0.0495 0.2357 0.072 Uiso 1 1 calc R U . . .
H7B H 0.3560 0.2535 0.2166 0.072 Uiso 1 1 calc R U . . .
C8 C 0.3790(3) -0.1346(5) -0.01029(18) 0.0542(9) Uani 1 1 d . . . . .
H8A H 0.3946 -0.0079 -0.0110 0.065 Uiso 1 1 calc R U . . .
H8B H 0.4386 -0.1974 0.0136 0.065 Uiso 1 1 calc R U . . .
C9 C 0.2901(3) -0.1647(5) 0.01858(16) 0.0469(8) Uani 1 1 d . . . . .
H9 H 0.3038 -0.2668 0.0477 0.056 Uiso 1 1 calc R U . . .
C10 C 0.2582(3) -0.0020(6) 0.05170(19) 0.0712(12) Uani 1 1 d . . . . .
H10A H 0.2412 -0.0376 0.0906 0.085 Uiso 1 1 calc R U . . .
H10B H 0.3125 0.0856 0.0617 0.085 Uiso 1 1 calc R U . . .
C11 C 0.1662(3) 0.0748(6) 0.0052(2) 0.0681(11) Uani 1 1 d . . . . .
H11A H 0.1228 0.1375 0.0273 0.082 Uiso 1 1 calc R U . . .
H11B H 0.1864 0.1573 -0.0238 0.082 Uiso 1 1 calc R U . . .
C12 C 0.1125(3) -0.0844(6) -0.0297(2) 0.0609(9) Uani 1 1 d . . . . .
H12A H 0.0698 -0.0494 -0.0706 0.073 Uiso 1 1 calc R U . . .
H12B H 0.0709 -0.1432 -0.0054 0.073 Uiso 1 1 calc R U . . .
C13 C 0.1989(2) -0.2069(5) -0.03771(17) 0.0471(7) Uani 1 1 d . . . . .
H13 H 0.1793 -0.3331 -0.0369 0.057 Uiso 1 1 calc R U . . .
C14 C 0.2364(3) -0.1680(5) -0.09583(17) 0.0527(8) Uani 1 1 d . . . . .
H14A H 0.2031 -0.2444 -0.1308 0.063 Uiso 1 1 calc R U . . .
H14B H 0.2244 -0.0437 -0.1086 0.063 Uiso 1 1 calc R U . . .
Cl1 Cl 0.71180(6) 0.33911(10) 0.23719(4) 0.04945(19) Uani 1 1 d . . . . .
Cl2 Cl 0.68667(8) 0.64061(11) 0.08643(5) 0.0536(2) Uani 1 1 d . . . . .
Cl3 Cl 0.46583(5) 0.45268(10) 0.12149(4) 0.04471(16) Uani 1 1 d . . . . .
Cl4 Cl 0.50809(7) 0.63152(11) 0.28113(4) 0.0509(2) Uani 1 1 d . . . . .
Cl5 Cl 0.51675(6) 0.95230(9) 0.14568(4) 0.04417(16) Uani 1 1 d . . . . .
N1 N 0.4987(3) 0.1935(5) 0.26530(18) 0.0656(9) Uani 1 1 d . . . . .
H1A H 0.5151 0.3089 0.2650 0.079 Uiso 1 1 calc R U . . .
H1B H 0.5255 0.1354 0.2377 0.079 Uiso 1 1 calc R U . . .
N2 N 0.34627(19) -0.2068(4) -0.07578(13) 0.0465(6) Uani 1 1 d . . . . .
H2A H 0.3792 -0.1528 -0.1012 0.056 Uiso 1 1 calc R U . . .
H2B H 0.3576 -0.3242 -0.0762 0.056 Uiso 1 1 calc R U . . .

loop_
_atom_site_aniso_label
_atom_site_aniso_U_11
_atom_site_aniso_U_22
_atom_site_aniso_U_33
_atom_site_aniso_U_23
_atom_site_aniso_U_13
_atom_site_aniso_U_12
Bi1 0.02707(6) 0.02528(6) 0.03310(6) -0.00019(3) 0.00441(4) 0.00003(3)
Cl4 0.0519(5) 0.0572(5) 0.0481(5) -0.0083(4) 0.0209(4) -0.0030(3)
Cl2 0.0631(5) 0.0501(5) 0.0565(5) 0.0016(4) 0.0319(4) -0.0037(3)
Cl1 0.0455(4) 0.0441(4) 0.0566(5) 0.0101(3) 0.0084(4) 0.0146(3)
Cl5 0.0507(4) 0.0331(3) 0.0463(4) 0.0034(3) 0.0073(3) 0.0094(3)
Cl3 0.0370(3) 0.0425(4) 0.0505(4) -0.0082(3) 0.0029(3) -0.0075(3)
C9 0.0460(17) 0.060(2) 0.0361(17) 0.0086(14) 0.0136(14) 0.0136(14)
C13 0.0386(15) 0.0463(17) 0.059(2) -0.0041(15) 0.0168(14) -0.0037(13)
C8 0.0400(17) 0.072(2) 0.050(2) -0.0108(17) 0.0108(15) -0.0014(15)
C12 0.0435(18) 0.075(2) 0.067(2) -0.008(2) 0.0181(17) 0.0111(18)
C10 0.066(2) 0.091(3) 0.053(2) -0.023(2) 0.0091(18) 0.015(2)
C14 0.0430(17) 0.071(2) 0.0411(19) -0.0057(15) 0.0057(14) 0.0086(15)
N1 0.068(2) 0.0622(19) 0.078(2) -0.0176(18) 0.0414(19) -0.0174(17)
C2 0.061(2) 0.058(2) 0.046(2) -0.0108(15) 0.0112(17) -0.0132(16)
C6 0.0511(18) 0.0466(17) 0.057(2) 0.0042(15) 0.0226(15) 0.0050(15)
C7 0.057(2) 0.076(3) 0.049(2) 0.0055(18) 0.0158(17) 0.0057(18)
C1 0.0421(19) 0.074(3) 0.087(3) 0.003(2) 0.011(2) 0.0008(17)
C5 0.056(2) 0.090(3) 0.081(3) 0.006(3) 0.028(2) -0.014(2)
C3 0.087(3) 0.094(3) 0.059(3) 0.023(2) 0.014(2) -0.014(3)
C4 0.075(3) 0.072(3) 0.095(4) 0.015(3) 0.028(2) -0.022(2)
N2 0.0449(14) 0.0524(15) 0.0470(16) -0.0064(13) 0.0208(12) -0.0031(12)
C11 0.055(2) 0.061(2) 0.093(3) -0.015(2) 0.026(2) 0.0121(19)

loop_
_atom_type_symbol
_atom_type_description
_atom_type_scat_dispersion_real
_atom_type_scat_dispersion_imag
_atom_type_scat_source
C C 0.0033 0.0016 'International Tables Vol C Tables 4.2.6.8 and 6.1.1.4'
N N 0.0061 0.0033 'International Tables Vol C Tables 4.2.6.8 and 6.1.1.4'
Bi Bi -4.1077 10.2566 'International Tables Vol C Tables 4.2.6.8 and 6.1.1.4'
Cl Cl 0.1484 0.1585 'International Tables Vol C Tables 4.2.6.8 and 6.1.1.4'
H H 0.0000 0.0000 'International Tables Vol C Tables 4.2.6.8 and 6.1.1.4'

loop_
_geom_angle_atom_site_label_1
_geom_angle_atom_site_label_2
_geom_angle_atom_site_label_3
_geom_angle
_geom_angle_site_symmetry_1
_geom_angle_site_symmetry_3
Cl4 Bi1 Cl1 95.45(3) . 2_655
Cl4 Bi1 Cl1 88.09(3) . .
Cl2 Bi1 Cl4 173.54(3) . .
Cl2 Bi1 Cl1 90.99(3) . 2_655
Cl2 Bi1 Cl1 92.15(3) . .
Cl1 Bi1 Cl1 84.552(7) . 2_655
Cl5 Bi1 Cl4 90.94(3) . .
Cl5 Bi1 Cl2 89.29(3) . .
Cl5 Bi1 Cl1 175.75(3) . .
Cl5 Bi1 Cl1 91.42(2) . 2_655
Cl3 Bi1 Cl4 87.21(3) . .
Cl3 Bi1 Cl2 86.34(3) . .
Cl3 Bi1 Cl1 89.57(2) . .
Cl3 Bi1 Cl1 173.45(2) . 2_655
Cl3 Bi1 Cl5 94.52(2) . .
Bi1 Cl1 Bi1 152.94(3) . 2_645
C13 C9 H9 110.0 . .
C8 C9 H9 110.0 . .
C8 C9 C13 105.5(3) . .
C8 C9 C10 115.3(3) . .
C10 C9 H9 110.0 . .
C10 C9 C13 105.7(3) . .
C9 C13 H13 110.5 . .
C12 C13 C9 106.0(3) . .
C12 C13 H13 110.5 . .
C14 C13 C9 104.8(3) . .
C14 C13 H13 110.5 . .
C14 C13 C12 114.1(3) . .
C9 C8 H8A 110.7 . .
C9 C8 H8B 110.7 . .
H8A C8 H8B 108.8 . .
N2 C8 C9 105.4(3) . .
N2 C8 H8A 110.7 . .
N2 C8 H8B 110.7 . .
C13 C12 H12A 111.0 . .
C13 C12 H12B 111.0 . .
H12A C12 H12B 109.0 . .
C11 C12 C13 103.8(3) . .
C11 C12 H12A 111.0 . .
C11 C12 H12B 111.0 . .
C9 C10 H10A 110.6 . .
C9 C10 H10B 110.6 . .
H10A C10 H10B 108.8 . .
C11 C10 C9 105.6(3) . .
C11 C10 H10A 110.6 . .
C11 C10 H10B 110.6 . .
C13 C14 H14A 111.0 . .
C13 C14 H14B 111.0 . .
H14A C14 H14B 109.0 . .
N2 C14 C13 104.0(3) . .
N2 C14 H14A 111.0 . .
N2 C14 H14B 111.0 . .
H1A N1 H1B 108.8 . .
C7 N1 H1A 110.7 . .
C7 N1 H1B 110.7 . .
C7 N1 C1 105.2(3) . .
C1 N1 H1A 110.7 . .
C1 N1 H1B 110.7 . .
C6 C2 H2 111.0 . .
C1 C2 H2 111.0 . .
C1 C2 C6 104.5(3) . .
C1 C2 C3 114.0(4) . .
C3 C2 H2 111.0 . .
C3 C2 C6 105.0(3) . .
C2 C6 H6 110.3 . .
C7 C6 C2 105.2(3) . .
C7 C6 H6 110.3 . .
C7 C6 C5 114.6(4) . .
C5 C6 C2 105.9(3) . .
C5 C6 H6 110.3 . .
N1 C7 C6 104.8(3) . .
N1 C7 H7A 110.8 . .
N1 C7 H7B 110.8 . .
C6 C7 H7A 110.8 . .
C6 C7 H7B 110.8 . .
H7A C7 H7B 108.9 . .
N1 C1 C2 105.1(3) . .
N1 C1 H1C 110.7 . .
N1 C1 H1D 110.7 . .
C2 C1 H1C 110.7 . .
C2 C1 H1D 110.7 . .
H1C C1 H1D 108.8 . .
C6 C5 H5A 110.8 . .
C6 C5 H5B 110.8 . .
H5A C5 H5B 108.8 . .
C4 C5 C6 104.9(3) . .
C4 C5 H5A 110.8 . .
C4 C5 H5B 110.8 . .
C2 C3 H3A 110.6 . .
C2 C3 H3B 110.6 . .
H3A C3 H3B 108.7 . .
C4 C3 C2 105.8(3) . .
C4 C3 H3A 110.6 . .
C4 C3 H3B 110.6 . .
C5 C4 C3 105.0(4) . .
C5 C4 H4A 110.7 . .
C5 C4 H4B 110.7 . .
C3 C4 H4A 110.7 . .
C3 C4 H4B 110.7 . .
H4A C4 H4B 108.8 . .
C8 N2 H2A 110.8 . .
C8 N2 H2B 110.8 . .
C14 N2 C8 104.7(2) . .
C14 N2 H2A 110.8 . .
C14 N2 H2B 110.8 . .
H2A N2 H2B 108.9 . .
C12 C11 C10 105.0(3) . .
C12 C11 H11A 110.8 . .
C12 C11 H11B 110.8 . .
C10 C11 H11A 110.8 . .
C10 C11 H11B 110.8 . .
H11A C11 H11B 108.8 . .

loop_
_geom_bond_atom_site_label_1
_geom_bond_atom_site_label_2
_geom_bond_distance
_geom_bond_site_symmetry_2
Bi1 Cl4 2.7275(9) .
Bi1 Cl2 2.6684(9) .
Bi1 Cl1 2.7833(7) .
Bi1 Cl1 2.9769(8) 2_655
Bi1 Cl5 2.6385(7) .
Bi1 Cl3 2.5429(7) .
Cl1 Bi1 2.9769(8) 2_645
C9 H9 0.9800 .
C9 C13 1.547(5) .
C9 C8 1.511(5) .
C9 C10 1.530(5) .
C13 H13 0.9800 .
C13 C12 1.534(5) .
C13 C14 1.506(5) .
C8 H8A 0.9700 .
C8 H8B 0.9700 .
C8 N2 1.487(4) .
C12 H12A 0.9700 .
C12 H12B 0.9700 .
C12 C11 1.500(6) .
C10 H10A 0.9700 .
C10 H10B 0.9700 .
C10 C11 1.516(6) .
C14 H14A 0.9700 .
C14 H14B 0.9700 .
C14 N2 1.479(4) .
N1 H1A 0.8900 .
N1 H1B 0.8900 .
N1 C7 1.461(5) .
N1 C1 1.474(6) .
C2 H2 0.9800 .
C2 C6 1.551(5) .
C2 C1 1.527(6) .
C2 C3 1.531(6) .
C6 H6 0.9800 .
C6 C7 1.505(5) .
C6 C5 1.520(5) .
C7 H7A 0.9700 .
C7 H7B 0.9700 .
C1 H1C 0.9700 .
C1 H1D 0.9700 .
C5 H5A 0.9700 .
C5 H5B 0.9700 .
C5 C4 1.481(7) .
C3 H3A 0.9700 .
C3 H3B 0.9700 .
C3 C4 1.502(6) .
C4 H4A 0.9700 .
C4 H4B 0.9700 .
N2 H2A 0.8900 .
N2 H2B 0.8900 .
C11 H11A 0.9700 .
C11 H11B 0.9700 .

loop_
_geom_torsion_atom_site_label_1
_geom_torsion_atom_site_label_2
_geom_torsion_atom_site_label_3
_geom_torsion_atom_site_label_4
_geom_torsion
_geom_torsion_site_symmetry_1
_geom_torsion_site_symmetry_2
_geom_torsion_site_symmetry_3
_geom_torsion_site_symmetry_4
C9 C13 C12 C11 27.9(4) . . . .
C9 C13 C14 N2 30.2(3) . . . .
C9 C8 N2 C14 34.4(4) . . . .
C9 C10 C11 C12 33.2(4) . . . .
C13 C9 C8 N2 -15.0(4) . . . .
C13 C9 C10 C11 -15.3(4) . . . .
C13 C12 C11 C10 -37.8(4) . . . .
C13 C14 N2 C8 -40.4(4) . . . .
C8 C9 C13 C12 -130.3(3) . . . .
C8 C9 C13 C14 -9.3(4) . . . .
C8 C9 C10 C11 100.9(4) . . . .
C12 C13 C14 N2 145.8(3) . . . .
C10 C9 C13 C12 -7.7(4) . . . .
C10 C9 C13 C14 113.4(3) . . . .
C10 C9 C8 N2 -131.3(3) . . . .
C14 C13 C12 C11 -86.9(4) . . . .
C2 C6 C7 N1 -26.5(4) . . . .
C2 C6 C5 C4 -26.4(5) . . . .
C2 C3 C4 C5 -33.4(5) . . . .
C6 C2 C1 N1 18.9(4) . . . .
C6 C2 C3 C4 16.5(5) . . . .
C6 C5 C4 C3 37.1(5) . . . .
C7 N1 C1 C2 -36.3(4) . . . .
C7 C6 C5 C4 89.1(4) . . . .
C1 N1 C7 C6 39.4(4) . . . .
C1 C2 C6 C7 4.5(4) . . . .
C1 C2 C6 C5 126.2(4) . . . .
C1 C2 C3 C4 -97.3(5) . . . .
C5 C6 C7 N1 -142.4(4) . . . .
C3 C2 C6 C7 -115.9(4) . . . .
C3 C2 C6 C5 5.8(4) . . . .
C3 C2 C1 N1 133.0(4) . . . .
